data_4080835
loop_
_publ_author_name
'Khiri-Meribout, Naima'
'Bertrand, Etienne'
'Bayardon, J\'er\^ome'
'Eymin, Marie-Jo\"elle'
'Rousselin, Yoann'
'Cattey, H\'el\`ene'
'Fortin, Daniel'
'Harvey, Pierre D.'
'Jug\'e, Sylvain'

_publ_section_title
;
 P-Chirogenic Phosphines Supported by Calix[4]arene: New Insight into
 Palladium-Catalyzed Asymmetric Allylic Substitution
;
_journal_issue 9
_journal_name_full Organometallics
_journal_page_first 2827
_journal_paper_doi 10.1021/om400229p
_journal_volume 32
_journal_year 2013
_chemical_absolute_configuration ad
_chemical_formula_moiety 'C72 H80 B2 Fe2 O4 P2, C H2 Cl2'
_chemical_formula_sum 'C73 H82 B2 Cl2 Fe2 O4 P2'
_chemical_formula_weight 1289.55
_space_group_IT_number 5
_symmetry_cell_setting monoclinic
_symmetry_space_group_name_Hall 'C 2y'
_symmetry_space_group_name_H-M 'C 1 2 1'
_atom_sites_solution_hydrogens geom
_atom_sites_solution_primary direct
_atom_sites_solution_secondary difmap
_audit_creation_method SHELXL-97
_cell_angle_alpha 90.00
_cell_angle_beta 125.8800(10)
_cell_angle_gamma 90.00
_cell_formula_units_Z 4
_cell_length_a 34.5194(10)
_cell_length_b 9.5372(2)
_cell_length_c 24.9507(8)
_cell_measurement_reflns_used 6900
_cell_measurement_temperature 115(2)
_cell_measurement_theta_max 27.485
_cell_measurement_theta_min 0.998
_cell_volume 6655.5(3)
_computing_cell_refinement 'HKL Scalepack (Otwinowski & Minor 1997)'
_computing_data_collection 'Collect (Bruker AXS BV, 1997-2004)'
_computing_data_reduction 'HKL Denzo and Scalepack (Otwinowski & Minor 1997)'
_computing_molecular_graphics 'ORTEP3 (Farrugia,1997)'
_computing_publication_material 'WinGX publication routines (Farrugia, 1999)'
_computing_structure_refinement 'SHELXL-97 (Sheldrick, 1997)'
_computing_structure_solution 'SIR92 (Altomare et al., 1993)'
_diffrn_ambient_temperature 115(2)
_diffrn_measured_fraction_theta_full 0.984
_diffrn_measured_fraction_theta_max 0.984
_diffrn_measurement_device_type 'Nonius Kappa APEX-II'
_diffrn_measurement_method 'CCD rotation images, thick slices'
_diffrn_radiation_monochromator graphite
_diffrn_radiation_source 'fine-focus sealed tube'
_diffrn_radiation_type MoK\a
_diffrn_radiation_wavelength 0.71073
_diffrn_reflns_av_R_equivalents 0.0000
_diffrn_reflns_av_sigmaI/netI 0.0385
_diffrn_reflns_limit_h_max 44
_diffrn_reflns_limit_h_min -44
_diffrn_reflns_limit_k_max 8
_diffrn_reflns_limit_k_min -12
_diffrn_reflns_limit_l_max 32
_diffrn_reflns_limit_l_min -32
_diffrn_reflns_number 12953
_diffrn_reflns_theta_full 27.46
_diffrn_reflns_theta_max 27.46
_diffrn_reflns_theta_min 1.66
_exptl_absorpt_coefficient_mu 0.612
_exptl_absorpt_correction_type none
_exptl_crystal_colour yellow
_exptl_crystal_density_diffrn 1.287
_exptl_crystal_density_method 'not measured'
_exptl_crystal_description Prism
_exptl_crystal_F_000 2712
_exptl_crystal_size_max 0.20
_exptl_crystal_size_mid 0.10
_exptl_crystal_size_min 0.10
_refine_diff_density_max 0.771
_refine_diff_density_min -0.872
_refine_diff_density_rms 0.080
_refine_ls_abs_structure_details 'Flack H D (1983), Acta Cryst. A39, 876-881'
_refine_ls_abs_structure_Flack 0.070(18)
_refine_ls_extinction_method none
_refine_ls_goodness_of_fit_ref 1.088
_refine_ls_hydrogen_treatment noref
_refine_ls_matrix_type full
_refine_ls_number_constraints 22
_refine_ls_number_parameters 769
_refine_ls_number_reflns 12953
_refine_ls_number_restraints 2
_refine_ls_restrained_S_all 1.088
_refine_ls_R_factor_all 0.0678
_refine_ls_R_factor_gt 0.0601
_refine_ls_shift/su_max 0.002
_refine_ls_shift/su_mean 0.000
_refine_ls_structure_factor_coef Fsqd
_refine_ls_weighting_details 'calc w=1/[\s^2^(Fo^2^)+(0.0001P)^2^+39.0789P] where P=(Fo^2^+2Fc^2^)/3'
_refine_ls_weighting_scheme calc
_refine_ls_wR_factor_gt 0.1203
_refine_ls_wR_factor_ref 0.1270
_reflns_number_gt 12053
_reflns_number_total 12953
_reflns_threshold_expression >2sigma(I)
_cod_data_source_file om400229p_si_002.cif
_cod_data_source_block 09kn1
_cod_original_sg_symbol_H-M 'C 2'
_cod_database_code 4080835

loop_
_symmetry_equiv_pos_as_xyz
'x, y, z'
'-x, y, -z'
'x+1/2, y+1/2, z'
'-x+1/2, y+1/2, -z'

loop_
_atom_site_label
_atom_site_type_symbol
_atom_site_fract_x
_atom_site_fract_y
_atom_site_fract_z
_atom_site_U_iso_or_equiv
_atom_site_adp_type
_atom_site_occupancy
_atom_site_symmetry_multiplicity
_atom_site_calc_flag
_atom_site_refinement_flags
_atom_site_disorder_assembly
_atom_site_disorder_group
C80A C 0.5616(4) 0.4396(15) 0.3159(5) 0.064(3) Uani 0.60 1 d P A 1
H80A H 0.5639 0.4626 0.3564 0.076 Uiso 0.60 1 calc PR A 1
H80B H 0.5890 0.3784 0.3287 0.076 Uiso 0.60 1 calc PR A 1
Cl1A Cl 0.50611(12) 0.3478(4) 0.25811(16) 0.0701(5) Uani 0.60 1 d P A 1
Cl2A Cl 0.56410(12) 0.5929(4) 0.28030(18) 0.0701(5) Uani 0.60 1 d P A 1
C80B C 0.5790(6) 0.546(2) 0.3186(9) 0.064(3) Uani 0.40 1 d P B 2
H80C H 0.5837 0.5567 0.3616 0.076 Uiso 0.40 1 calc PR B 2
H80D H 0.6100 0.5227 0.3267 0.076 Uiso 0.40 1 calc PR B 2
Cl1B Cl 0.53215(18) 0.4059(6) 0.2655(2) 0.0701(5) Uani 0.40 1 d P B 2
Cl2B Cl 0.55306(17) 0.7006(6) 0.2687(2) 0.0701(5) Uani 0.40 1 d P B 2
C1 C 0.69692(16) 0.5928(5) 0.8850(2) 0.0275(10) Uani 1 1 d . . .
C2A C 0.6661(3) 0.7175(9) 0.8743(3) 0.0233(9) Uani 0.65 1 d P C 1
H2A H 0.6356 0.7393 0.8351 0.028 Uiso 0.65 1 calc PR C 1
C3A C 0.6916(2) 0.7957(9) 0.9340(3) 0.0233(9) Uani 0.65 1 d P C 1
H3A H 0.6809 0.8802 0.9415 0.028 Uiso 0.65 1 calc PR C 1
C4A C 0.7349(3) 0.7288(8) 0.9801(4) 0.0233(9) Uani 0.65 1 d P C 1
H4A H 0.7583 0.7590 1.0241 0.028 Uiso 0.65 1 calc PR C 1
C5A C 0.7377(3) 0.6070(9) 0.9493(4) 0.0233(9) Uani 0.65 1 d P C 1
H5A H 0.7640 0.5439 0.9700 0.028 Uiso 0.65 1 calc PR C 1
C4B C 0.7488(5) 0.6935(16) 0.9877(7) 0.0233(9) Uani 0.35 1 d P C 2
H4B H 0.7752 0.7212 1.0306 0.028 Uiso 0.35 1 calc PR C 2
C5B C 0.7493(5) 0.5808(18) 0.9503(8) 0.0233(9) Uani 0.35 1 d P C 2
H5B H 0.7741 0.5170 0.9616 0.028 Uiso 0.35 1 calc PR C 2
C3B C 0.7040(6) 0.7565(16) 0.9524(6) 0.0233(9) Uani 0.35 1 d P C 2
H3B H 0.6949 0.8330 0.9672 0.028 Uiso 0.35 1 calc PR C 2
C2B C 0.6742(6) 0.6873(18) 0.8905(7) 0.0233(9) Uani 0.35 1 d P C 2
H2B H 0.6416 0.7096 0.8578 0.028 Uiso 0.35 1 calc PR C 2
C6 C 0.74542(19) 0.7889(6) 0.8292(3) 0.0373(12) Uani 1 1 d . . .
H6 H 0.7347 0.7225 0.7948 0.045 Uiso 1 1 calc R C 1
C7A C 0.7195(4) 0.9119(13) 0.8242(7) 0.0335(9) Uani 0.52 1 d P C 1
H7A H 0.6893 0.9408 0.7863 0.040 Uiso 0.52 1 calc PR C 1
C8A C 0.7463(4) 0.9810(13) 0.8843(6) 0.0335(9) Uani 0.52 1 d P C 1
H8A H 0.7379 1.0657 0.8952 0.040 Uiso 0.52 1 calc PR C 1
C9A C 0.7887(4) 0.9010(12) 0.9266(6) 0.0335(9) Uani 0.52 1 d P C 1
H9A H 0.8139 0.9222 0.9712 0.040 Uiso 0.52 1 calc PR C 1
C10A C 0.7867(5) 0.7814(14) 0.8891(7) 0.0335(9) Uani 0.52 1 d P C 1
H10A H 0.8104 0.7107 0.9044 0.040 Uiso 0.52 1 calc PR C 1
C7B C 0.7103(5) 0.8851(15) 0.8165(7) 0.0335(9) Uani 0.48 1 d P C 2
H7B H 0.6789 0.8908 0.7768 0.040 Uiso 0.48 1 calc PR C 2
C8B C 0.7295(4) 0.9729(15) 0.8729(6) 0.0335(9) Uani 0.48 1 d P C 2
H8B H 0.7125 1.0450 0.8772 0.040 Uiso 0.48 1 calc PR C 2
C9B C 0.7772(5) 0.9368(13) 0.9209(7) 0.0335(9) Uani 0.48 1 d P C 2
H9B H 0.7985 0.9830 0.9620 0.040 Uiso 0.48 1 calc PR C 2
C10B C 0.7886(6) 0.8161(14) 0.8969(8) 0.0335(9) Uani 0.48 1 d P C 2
H10B H 0.8178 0.7653 0.9199 0.040 Uiso 0.48 1 calc PR C 2
C11 C 0.64905(15) 0.3254(5) 0.8327(2) 0.0237(9) Uani 1 1 d . . .
C12 C 0.63822(17) 0.3350(5) 0.8781(2) 0.0316(11) Uani 1 1 d . C .
H12 H 0.6488 0.4139 0.9067 0.038 Uiso 1 1 calc R . .
C13 C 0.61223(19) 0.2307(6) 0.8819(3) 0.0396(12) Uani 1 1 d . . .
H13 H 0.6052 0.2380 0.9134 0.048 Uiso 1 1 calc R C .
C14 C 0.5965(2) 0.1172(6) 0.8409(3) 0.0455(14) Uani 1 1 d . C .
H14 H 0.5778 0.0472 0.8428 0.055 Uiso 1 1 calc R . .
C15 C 0.6080(2) 0.1047(6) 0.7966(3) 0.0535(16) Uani 1 1 d . . .
H15 H 0.5976 0.0254 0.7683 0.064 Uiso 1 1 calc R C .
C16 C 0.6349(2) 0.2082(6) 0.7936(3) 0.0458(14) Uani 1 1 d . C .
H16 H 0.6437 0.1978 0.7641 0.055 Uiso 1 1 calc R . .
C17 C 0.63769(15) 0.5431(5) 0.7451(2) 0.0208(9) Uani 1 1 d . . .
C18 C 0.59334(15) 0.5782(5) 0.7302(2) 0.0231(9) Uani 1 1 d . C .
H18 H 0.5853 0.5485 0.7589 0.028 Uiso 1 1 calc R . .
C19 C 0.56041(15) 0.6561(5) 0.6740(2) 0.0225(9) Uani 1 1 d . . .
C20 C 0.57386(15) 0.6984(5) 0.63298(19) 0.0215(9) Uani 1 1 d . C .
C21 C 0.61639(15) 0.6544(5) 0.6438(2) 0.0225(9) Uani 1 1 d . . .
C22 C 0.64858(15) 0.5776(5) 0.70097(19) 0.0198(9) Uani 1 1 d . C .
H22 H 0.6782 0.5485 0.7099 0.024 Uiso 1 1 calc R . .
C23 C 0.50994(15) 0.6775(5) 0.6534(2) 0.0254(10) Uani 1 1 d . C .
H23A H 0.5024 0.7789 0.6477 0.030 Uiso 1 1 calc R . .
H23B H 0.5075 0.6420 0.6886 0.030 Uiso 1 1 calc R . .
C24 C 0.62573(14) 0.6801(5) 0.5926(2) 0.0223(9) Uani 1 1 d . C .
H24A H 0.6585 0.6490 0.6103 0.027 Uiso 1 1 calc R . .
H24B H 0.6236 0.7819 0.5835 0.027 Uiso 1 1 calc R . .
C25 C 0.59013(14) 0.6023(5) 0.5286(2) 0.0190(8) Uani 1 1 d . . .
C26 C 0.58389(16) 0.4593(5) 0.5305(2) 0.0270(10) Uani 1 1 d . C .
H26 H 0.6030 0.4107 0.5714 0.032 Uiso 1 1 calc R . .
C27 C 0.55018(16) 0.3860(6) 0.4736(2) 0.0284(10) Uani 1 1 d . . .
H27 H 0.5474 0.2872 0.4751 0.034 Uiso 1 1 calc R C .
C28 C 0.52048(16) 0.4582(5) 0.4145(2) 0.0264(10) Uani 1 1 d . . .
H28 H 0.4961 0.4092 0.3759 0.032 Uiso 1 1 calc R . .
C29 C 0.47399(14) 0.6007(5) 0.5887(2) 0.0208(9) Uani 1 1 d . . .
C30 C 0.56150(14) 0.6712(5) 0.46802(19) 0.0178(8) Uani 1 1 d . . .
C31 C 0.60482(17) 0.8428(5) 0.4552(3) 0.0298(11) Uani 1 1 d . C .
H31A H 0.5962 0.8001 0.4133 0.036 Uiso 1 1 calc R . .
H31B H 0.6356 0.8022 0.4921 0.036 Uiso 1 1 calc R . .
C32 C 0.6094(2) 1.0008(6) 0.4530(3) 0.0439(14) Uani 1 1 d D . .
H32A H 0.6125 1.0393 0.4922 0.053 Uiso 1 1 calc R D 1
H32B H 0.6403 1.0183 0.4599 0.053 Uiso 1 1 calc R D 1
C33B C 0.5732(16) 1.088(7) 0.396(3) 0.062(4) Uani 0.27 1 d PD E 1
H33D H 0.5764 1.0754 0.3594 0.093 Uiso 0.27 1 calc PR E 1
H33E H 0.5784 1.1871 0.4088 0.093 Uiso 0.27 1 calc PR E 1
H33F H 0.5411 1.0598 0.3810 0.093 Uiso 0.27 1 calc PR E 1
C33A C 0.5660(5) 1.058(2) 0.3913(11) 0.062(4) Uani 0.73 1 d PD E 2
H33A H 0.5388 1.0516 0.3938 0.093 Uiso 0.73 1 calc PR E 2
H33B H 0.5592 1.0038 0.3533 0.093 Uiso 0.73 1 calc PR E 2
H33C H 0.5715 1.1564 0.3861 0.093 Uiso 0.73 1 calc PR E 2
C34 C 0.5378(2) 0.9227(6) 0.5912(3) 0.0420(14) Uani 1 1 d . C .
H34A H 0.5371 0.9251 0.6304 0.050 Uiso 1 1 calc R . .
H34B H 0.5069 0.9600 0.5531 0.050 Uiso 1 1 calc R . .
C35 C 0.5768(2) 1.0130(7) 0.6036(3) 0.0468(15) Uani 1 1 d . . .
H35A H 0.5786 1.0076 0.5655 0.056 Uiso 1 1 calc R . .
H35B H 0.6076 0.9795 0.6433 0.056 Uiso 1 1 calc R . .
C36 C 0.5683(2) 1.1667(7) 0.6140(3) 0.0502(15) Uani 1 1 d . . .
H36A H 0.5410 1.2051 0.5720 0.075 Uiso 1 1 calc R . .
H36B H 0.5969 1.2223 0.6294 0.075 Uiso 1 1 calc R . .
H36C H 0.5616 1.1699 0.6470 0.075 Uiso 1 1 calc R . .
C37 C 0.8286(2) 0.2694(7) 0.6724(3) 0.0479(14) Uani 1 1 d . . .
H37 H 0.8485 0.2699 0.7194 0.058 Uiso 1 1 calc R . .
C38 C 0.83163(17) 0.3625(6) 0.6305(2) 0.0357(11) Uani 1 1 d . . .
H38 H 0.8540 0.4367 0.6445 0.043 Uiso 1 1 calc R . .
C39 C 0.79516(19) 0.3246(6) 0.5638(3) 0.0369(12) Uani 1 1 d . . .
H39 H 0.7891 0.3693 0.5255 0.044 Uiso 1 1 calc R . .
C40 C 0.7696(2) 0.2094(6) 0.5642(3) 0.0463(14) Uani 1 1 d . . .
H40 H 0.7433 0.1636 0.5264 0.056 Uiso 1 1 calc R . .
C41 C 0.7899(2) 0.1745(6) 0.6306(4) 0.0531(17) Uani 1 1 d . . .
H41 H 0.7798 0.1006 0.6452 0.064 Uiso 1 1 calc R . .
C42 C 0.75827(15) 0.5674(5) 0.6402(2) 0.0238(9) Uani 1 1 d . . .
C43 C 0.74667(16) 0.4588(5) 0.6688(2) 0.0283(10) Uani 1 1 d . . .
H43 H 0.7621 0.4431 0.7147 0.034 Uiso 1 1 calc R . .
C44 C 0.70812(16) 0.3794(6) 0.6163(2) 0.0305(10) Uani 1 1 d . . .
H44 H 0.6934 0.3008 0.6210 0.037 Uiso 1 1 calc R . .
C45 C 0.69539(17) 0.4379(5) 0.5557(2) 0.0331(11) Uani 1 1 d . . .
H45 H 0.6705 0.4055 0.5128 0.040 Uiso 1 1 calc R . .
C46 C 0.72629(15) 0.5534(5) 0.5700(2) 0.0277(10) Uani 1 1 d . . .
H46 H 0.7257 0.6108 0.5385 0.033 Uiso 1 1 calc R . .
C47 C 0.77974(17) 0.8358(5) 0.7027(2) 0.0276(10) Uani 1 1 d . . .
C48 C 0.73205(16) 0.8750(5) 0.6565(3) 0.0343(10) Uani 1 1 d . . .
H48 H 0.7127 0.8232 0.6165 0.041 Uiso 1 1 calc R . .
C49 C 0.7126(2) 0.9875(6) 0.6677(3) 0.0430(13) Uani 1 1 d . . .
H49 H 0.6800 1.0117 0.6361 0.052 Uiso 1 1 calc R . .
C50 C 0.7406(2) 1.0645(6) 0.7249(3) 0.0477(15) Uani 1 1 d . . .
H50 H 0.7274 1.1431 0.7323 0.057 Uiso 1 1 calc R . .
C51 C 0.7877(2) 1.0279(6) 0.7715(3) 0.0508(15) Uani 1 1 d . . .
H51 H 0.8068 1.0805 0.8113 0.061 Uiso 1 1 calc R . .
C52 C 0.8072(2) 0.9134(6) 0.7602(3) 0.0445(13) Uani 1 1 d . . .
H52 H 0.8397 0.8886 0.7923 0.053 Uiso 1 1 calc R . .
C53 C 0.85284(15) 0.6178(5) 0.7586(2) 0.0245(9) Uani 1 1 d . . .
C54 C 0.84668(16) 0.5788(5) 0.8068(2) 0.0264(10) Uani 1 1 d . . .
H54 H 0.8179 0.6035 0.8014 0.032 Uiso 1 1 calc R . .
C55 C 0.88171(15) 0.5043(5) 0.8629(2) 0.0241(9) Uani 1 1 d . . .
C56 C 0.92304(16) 0.4674(6) 0.8682(2) 0.0258(9) Uani 1 1 d . . .
C57 C 0.93276(15) 0.5170(5) 0.8248(2) 0.0233(9) Uani 1 1 d . . .
C58 C 0.89671(15) 0.5915(5) 0.7691(2) 0.0253(10) Uani 1 1 d . . .
H58 H 0.9021 0.6245 0.7380 0.030 Uiso 1 1 calc R . .
C59 C 0.98188(15) 0.4998(5) 0.8387(2) 0.0256(10) Uani 1 1 d . . .
H59A H 0.9891 0.3988 0.8404 0.031 Uiso 1 1 calc R . .
H59B H 0.9817 0.5431 0.8025 0.031 Uiso 1 1 calc R . .
C60 C 1.02044(14) 0.5688(5) 0.9043(2) 0.0217(9) Uani 1 1 d . . .
C61 C 1.01803(17) 0.7127(5) 0.9113(2) 0.0282(10) Uani 1 1 d . . .
H61 H 0.9940 0.7667 0.8746 0.034 Uiso 1 1 calc R . .
C62 C 1.05050(16) 0.7776(6) 0.9714(2) 0.0303(10) Uani 1 1 d . . .
H62 H 1.0492 0.8763 0.9754 0.036 Uiso 1 1 calc R . .
C63 C 1.08464(16) 0.6997(5) 1.0255(2) 0.0280(10) Uani 1 1 d . . .
H63 H 1.1061 0.7450 1.0668 0.034 Uiso 1 1 calc R . .
C64 C 1.08811(15) 0.5552(5) 1.0206(2) 0.0248(9) Uani 1 1 d . . .
C65 C 1.05658(15) 0.4920(5) 0.9590(2) 0.0205(9) Uani 1 1 d . . .
C66 C 0.87699(15) 0.4694(5) 0.9179(2) 0.0251(9) Uani 1 1 d . . .
H66A H 0.8833 0.3683 0.9285 0.030 Uiso 1 1 calc R . .
H66B H 0.8439 0.4891 0.9031 0.030 Uiso 1 1 calc R . .
C67 C 1.09959(18) 0.3108(5) 0.9510(3) 0.0320(11) Uani 1 1 d . . .
H67A H 1.1298 0.3461 0.9911 0.038 Uiso 1 1 calc R . .
H67B H 1.0956 0.3522 0.9117 0.038 Uiso 1 1 calc R . .
C68 C 1.1008(2) 0.1516(6) 0.9482(3) 0.0396(13) Uani 1 1 d . . .
H68A H 1.1308 0.1226 0.9545 0.047 Uiso 1 1 calc R . .
H68B H 1.1011 0.1118 0.9851 0.047 Uiso 1 1 calc R . .
C69 C 1.0594(2) 0.0930(7) 0.8847(4) 0.0542(17) Uani 1 1 d . . .
H69A H 1.0296 0.1211 0.8781 0.081 Uiso 1 1 calc R . .
H69B H 1.0616 -0.0096 0.8859 0.081 Uiso 1 1 calc R . .
H69C H 1.0597 0.1287 0.8481 0.081 Uiso 1 1 calc R . .
C70 C 0.96118(18) 0.2457(6) 0.9074(3) 0.0371(12) Uani 1 1 d . . .
H70A H 0.9937 0.2110 0.9424 0.044 Uiso 1 1 calc R . .
H70B H 0.9577 0.2449 0.8651 0.044 Uiso 1 1 calc R . .
C71 C 0.92585(19) 0.1490(7) 0.9021(3) 0.0440(14) Uani 1 1 d . . .
H71A H 0.8932 0.1781 0.8650 0.053 Uiso 1 1 calc R . .
H71B H 0.9278 0.1522 0.9433 0.053 Uiso 1 1 calc R . .
C72 C 0.9354(2) -0.0002(7) 0.8903(3) 0.0498(15) Uani 1 1 d . . .
H72E H 0.9313 -0.0043 0.8480 0.075 Uiso 1 1 calc R . .
H72F H 0.9129 -0.0648 0.8892 0.075 Uiso 1 1 calc R . .
H72G H 0.9682 -0.0272 0.9262 0.075 Uiso 1 1 calc R . .
O1 O 0.54295(10) 0.7788(4) 0.57781(14) 0.0252(7) Uani 1 1 d . . .
O2 O 0.56790(10) 0.8145(3) 0.46445(14) 0.0212(6) Uani 1 1 d . . .
O3 O 0.95682(11) 0.3894(4) 0.92279(15) 0.0277(7) Uani 1 1 d . . .
O4 O 1.05982(10) 0.3490(3) 0.95254(15) 0.0236(7) Uani 1 1 d . . .
P1 P 0.68240(4) 0.46160(13) 0.82402(5) 0.0212(2) Uani 1 1 d . C .
P2 P 0.80485(4) 0.69688(13) 0.68168(5) 0.0237(2) Uani 1 1 d . . .
Fe1 Fe 0.73102(2) 0.77572(7) 0.89764(3) 0.02569(15) Uani 1 1 d . C .
Fe2 Fe 0.76559(2) 0.37607(7) 0.61193(3) 0.02564(15) Uani 1 1 d . . .
B1 B 0.73617(19) 0.3834(7) 0.8308(3) 0.0330(12) Uani 1 1 d . . .
H1A H 0.7252 0.3097 0.7975 0.050 Uiso 1 1 calc R C .
H1B H 0.7585 0.3434 0.8750 0.050 Uiso 1 1 calc R . .
H1C H 0.7523 0.4571 0.8234 0.050 Uiso 1 1 calc R . .
B2 B 0.8232(2) 0.7767(7) 0.6294(3) 0.0345(12) Uani 1 1 d . . .
H2C H 0.8449 0.8556 0.6533 0.052 Uiso 0.50 1 calc PR . .
H2D H 0.7947 0.8099 0.5873 0.052 Uiso 0.50 1 calc PR . .
H2E H 0.8394 0.7055 0.6208 0.052 Uiso 0.50 1 calc PR . .
H2F H 0.8078 0.7250 0.5877 0.052 Uiso 0.50 1 calc PR . .
H2G H 0.8580 0.7708 0.6536 0.052 Uiso 0.50 1 calc PR . .
H2H H 0.8133 0.8752 0.6201 0.052 Uiso 0.50 1 calc PR . .

loop_
_atom_site_aniso_label
_atom_site_aniso_U_11
_atom_site_aniso_U_22
_atom_site_aniso_U_33
_atom_site_aniso_U_23
_atom_site_aniso_U_13
_atom_site_aniso_U_12
C80A 0.037(5) 0.106(10) 0.043(5) -0.010(6) 0.021(4) 0.001(5)
Cl1A 0.0628(12) 0.0830(15) 0.0734(11) -0.0030(11) 0.0449(10) 0.0001(10)
Cl2A 0.0628(12) 0.0830(15) 0.0734(11) -0.0030(11) 0.0449(10) 0.0001(10)
C80B 0.037(5) 0.106(10) 0.043(5) -0.010(6) 0.021(4) 0.001(5)
Cl1B 0.0628(12) 0.0830(15) 0.0734(11) -0.0030(11) 0.0449(10) 0.0001(10)
Cl2B 0.0628(12) 0.0830(15) 0.0734(11) -0.0030(11) 0.0449(10) 0.0001(10)
C1 0.023(2) 0.036(3) 0.018(2) 0.0000(18) 0.0092(18) -0.009(2)
C2A 0.017(2) 0.030(3) 0.0163(16) 0.0023(15) 0.0057(19) 0.0036(19)
C3A 0.017(2) 0.030(3) 0.0163(16) 0.0023(15) 0.0057(19) 0.0036(19)
C4A 0.017(2) 0.030(3) 0.0163(16) 0.0023(15) 0.0057(19) 0.0036(19)
C5A 0.017(2) 0.030(3) 0.0163(16) 0.0023(15) 0.0057(19) 0.0036(19)
C4B 0.017(2) 0.030(3) 0.0163(16) 0.0023(15) 0.0057(19) 0.0036(19)
C5B 0.017(2) 0.030(3) 0.0163(16) 0.0023(15) 0.0057(19) 0.0036(19)
C3B 0.017(2) 0.030(3) 0.0163(16) 0.0023(15) 0.0057(19) 0.0036(19)
C2B 0.017(2) 0.030(3) 0.0163(16) 0.0023(15) 0.0057(19) 0.0036(19)
C6 0.044(3) 0.041(3) 0.040(3) 0.000(2) 0.031(2) -0.008(3)
C7A 0.031(2) 0.027(3) 0.038(2) -0.0066(16) 0.018(2) -0.0153(19)
C8A 0.031(2) 0.027(3) 0.038(2) -0.0066(16) 0.018(2) -0.0153(19)
C9A 0.031(2) 0.027(3) 0.038(2) -0.0066(16) 0.018(2) -0.0153(19)
C10A 0.031(2) 0.027(3) 0.038(2) -0.0066(16) 0.018(2) -0.0153(19)
C7B 0.031(2) 0.027(3) 0.038(2) -0.0066(16) 0.018(2) -0.0153(19)
C8B 0.031(2) 0.027(3) 0.038(2) -0.0066(16) 0.018(2) -0.0153(19)
C9B 0.031(2) 0.027(3) 0.038(2) -0.0066(16) 0.018(2) -0.0153(19)
C10B 0.031(2) 0.027(3) 0.038(2) -0.0066(16) 0.018(2) -0.0153(19)
C11 0.018(2) 0.024(2) 0.026(2) 0.0097(17) 0.0105(18) 0.0048(17)
C12 0.030(2) 0.034(3) 0.034(2) 0.003(2) 0.021(2) -0.002(2)
C13 0.038(3) 0.045(3) 0.043(3) 0.007(2) 0.028(2) -0.004(2)
C14 0.042(3) 0.034(3) 0.063(4) 0.018(3) 0.032(3) 0.001(3)
C15 0.070(4) 0.034(3) 0.061(4) -0.014(3) 0.041(4) -0.021(3)
C16 0.061(4) 0.040(3) 0.052(3) -0.009(3) 0.042(3) -0.016(3)
C17 0.020(2) 0.024(2) 0.0140(18) -0.0019(16) 0.0076(17) -0.0031(18)
C18 0.023(2) 0.026(2) 0.019(2) -0.0003(17) 0.0107(18) -0.0023(19)
C19 0.020(2) 0.026(2) 0.0178(19) -0.0042(17) 0.0091(17) -0.0020(18)
C20 0.020(2) 0.023(2) 0.0137(18) -0.0001(17) 0.0053(16) -0.0039(19)
C21 0.022(2) 0.025(2) 0.020(2) -0.0005(17) 0.0122(18) -0.0025(19)
C22 0.0170(19) 0.022(2) 0.0169(19) -0.0030(17) 0.0078(17) -0.0001(17)
C23 0.020(2) 0.033(3) 0.0183(19) 0.0018(18) 0.0089(17) 0.007(2)
C24 0.0157(19) 0.027(3) 0.022(2) 0.0014(18) 0.0101(17) -0.0024(18)
C25 0.0153(19) 0.026(2) 0.0175(18) 0.0004(17) 0.0105(16) 0.0005(18)
C26 0.022(2) 0.031(3) 0.025(2) 0.007(2) 0.0120(18) 0.003(2)
C27 0.031(2) 0.021(2) 0.035(2) -0.001(2) 0.021(2) -0.005(2)
C28 0.022(2) 0.029(3) 0.025(2) -0.008(2) 0.0126(19) -0.009(2)
C29 0.0161(19) 0.027(2) 0.023(2) -0.0005(18) 0.0133(17) -0.0002(18)
C30 0.0170(19) 0.022(2) 0.0189(19) -0.0003(16) 0.0129(17) 0.0007(17)
C31 0.026(2) 0.032(3) 0.037(3) 0.008(2) 0.022(2) -0.001(2)
C32 0.047(3) 0.040(3) 0.066(4) 0.000(3) 0.044(3) -0.007(3)
C33B 0.067(7) 0.038(10) 0.097(6) 0.034(7) 0.057(6) 0.009(6)
C33A 0.067(7) 0.038(10) 0.097(6) 0.034(7) 0.057(6) 0.009(6)
C34 0.037(3) 0.047(4) 0.046(3) 0.013(3) 0.026(3) 0.012(3)
C35 0.038(3) 0.056(4) 0.041(3) 0.011(3) 0.020(3) 0.003(3)
C36 0.065(4) 0.036(4) 0.059(4) 0.007(3) 0.041(4) -0.001(3)
C37 0.051(3) 0.054(4) 0.050(3) 0.019(3) 0.035(3) 0.031(3)
C38 0.027(2) 0.044(3) 0.041(3) -0.002(2) 0.023(2) 0.006(2)
C39 0.045(3) 0.035(3) 0.045(3) -0.008(2) 0.035(3) -0.005(2)
C40 0.055(3) 0.032(3) 0.074(4) -0.021(3) 0.050(3) -0.010(3)
C41 0.075(4) 0.031(3) 0.091(5) 0.020(3) 0.070(4) 0.020(3)
C42 0.022(2) 0.026(2) 0.022(2) 0.0043(17) 0.0117(18) 0.0040(18)
C43 0.027(2) 0.032(3) 0.033(2) 0.003(2) 0.022(2) 0.003(2)
C44 0.026(2) 0.029(3) 0.041(3) 0.003(2) 0.022(2) 0.001(2)
C45 0.025(2) 0.034(3) 0.030(2) 0.002(2) 0.011(2) 0.001(2)
C46 0.022(2) 0.028(3) 0.025(2) 0.0028(19) 0.0091(19) 0.0021(19)
C47 0.030(2) 0.025(2) 0.029(2) 0.0001(18) 0.017(2) -0.0033(19)
C48 0.027(2) 0.024(2) 0.049(3) -0.005(2) 0.020(2) -0.004(2)
C49 0.039(3) 0.027(3) 0.070(4) -0.004(3) 0.036(3) -0.002(2)
C50 0.068(4) 0.037(3) 0.066(4) 0.006(3) 0.055(4) 0.005(3)
C51 0.072(4) 0.043(4) 0.040(3) -0.011(3) 0.035(3) -0.006(3)
C52 0.045(3) 0.044(3) 0.035(3) -0.002(2) 0.017(2) 0.001(3)
C53 0.018(2) 0.025(3) 0.019(2) -0.0010(18) 0.0047(17) -0.0015(18)
C54 0.021(2) 0.028(3) 0.028(2) 0.0013(19) 0.0131(19) 0.002(2)
C55 0.019(2) 0.028(3) 0.019(2) -0.0009(18) 0.0076(18) -0.0015(19)
C56 0.021(2) 0.030(3) 0.019(2) -0.0002(19) 0.0076(18) 0.002(2)
C57 0.021(2) 0.027(2) 0.024(2) -0.0022(18) 0.0139(19) -0.0024(18)
C58 0.022(2) 0.031(3) 0.018(2) 0.0016(18) 0.0090(18) -0.001(2)
C59 0.022(2) 0.033(3) 0.019(2) -0.0004(18) 0.0103(18) 0.0036(19)
C60 0.0139(19) 0.031(3) 0.023(2) 0.0028(18) 0.0121(17) 0.0013(18)
C61 0.031(2) 0.025(3) 0.034(2) 0.004(2) 0.022(2) 0.003(2)
C62 0.028(2) 0.028(3) 0.037(2) -0.005(2) 0.021(2) -0.001(2)
C63 0.023(2) 0.030(3) 0.032(2) -0.006(2) 0.017(2) -0.002(2)
C64 0.016(2) 0.031(3) 0.026(2) -0.0015(19) 0.0122(18) -0.0008(19)
C65 0.020(2) 0.025(2) 0.025(2) -0.0028(17) 0.0180(18) -0.0024(18)
C66 0.018(2) 0.032(3) 0.020(2) -0.0010(19) 0.0081(17) -0.006(2)
C67 0.031(2) 0.037(3) 0.040(3) 0.000(2) 0.027(2) 0.003(2)
C68 0.049(3) 0.035(3) 0.054(3) 0.009(3) 0.041(3) 0.013(3)
C69 0.063(4) 0.036(4) 0.079(5) -0.004(3) 0.050(4) 0.004(3)
C70 0.029(3) 0.041(3) 0.037(3) 0.009(2) 0.017(2) 0.004(2)
C71 0.027(3) 0.054(4) 0.044(3) 0.013(3) 0.017(3) 0.007(3)
C72 0.048(4) 0.035(3) 0.060(4) 0.002(3) 0.028(3) -0.004(3)
O1 0.0193(14) 0.0314(18) 0.0200(14) 0.0066(15) 0.0089(12) 0.0044(15)
O2 0.0166(14) 0.0247(17) 0.0232(14) 0.0022(12) 0.0122(12) -0.0011(12)
O3 0.0221(15) 0.033(2) 0.0239(15) 0.0056(15) 0.0114(13) 0.0075(15)
O4 0.0196(14) 0.0266(19) 0.0265(15) -0.0008(13) 0.0145(13) 0.0023(13)
P1 0.0183(5) 0.0239(6) 0.0181(5) 0.0029(4) 0.0088(4) 0.0000(5)
P2 0.0210(5) 0.0260(6) 0.0197(5) 0.0033(5) 0.0095(4) 0.0025(5)
Fe1 0.0246(3) 0.0278(4) 0.0238(3) -0.0027(3) 0.0137(3) -0.0048(3)
Fe2 0.0289(3) 0.0239(3) 0.0281(3) 0.0014(3) 0.0189(3) 0.0026(3)
B1 0.030(3) 0.034(3) 0.038(3) 0.013(3) 0.022(2) 0.008(3)
B2 0.035(3) 0.034(3) 0.040(3) 0.008(3) 0.025(3) 0.000(3)

loop_
_atom_type_symbol
_atom_type_description
_atom_type_scat_dispersion_real
_atom_type_scat_dispersion_imag
_atom_type_scat_source
C C 0.0033 0.0016 'International Tables Vol C Tables 4.2.6.8 and 6.1.1.4'
H H 0.0000 0.0000 'International Tables Vol C Tables 4.2.6.8 and 6.1.1.4'
O O 0.0106 0.0060 'International Tables Vol C Tables 4.2.6.8 and 6.1.1.4'
P P 0.1023 0.0942 'International Tables Vol C Tables 4.2.6.8 and 6.1.1.4'
Fe Fe 0.3463 0.8444 'International Tables Vol C Tables 4.2.6.8 and 6.1.1.4'
B B 0.0013 0.0007 'International Tables Vol C Tables 4.2.6.8 and 6.1.1.4'
Cl Cl 0.1484 0.1585 'International Tables Vol C Tables 4.2.6.8 and 6.1.1.4'

loop_
_geom_angle_atom_site_label_1
_geom_angle_atom_site_label_2
_geom_angle_atom_site_label_3
_geom_angle
_geom_angle_site_symmetry_1
_geom_angle_site_symmetry_3
Cl2A C80A Cl1A 110.2(6) . .
Cl2A C80A H80A 109.6 . .
Cl1A C80A H80A 109.6 . .
Cl2A C80A H80B 109.6 . .
Cl1A C80A H80B 109.6 . .
H80A C80A H80B 108.1 . .
Cl2B C80B Cl1B 102.6(9) . .
Cl2B C80B H80C 111.2 . .
Cl1B C80B H80C 111.2 . .
Cl2B C80B H80D 111.2 . .
Cl1B C80B H80D 111.2 . .
H80C C80B H80D 109.2 . .
C2B C1 C5A 94.5(8) . .
C5A C1 C2A 105.0(6) . .
C2B C1 C5B 110.5(10) . .
C2A C1 C5B 120.1(7) . .
C2B C1 P1 135.3(8) . .
C5A C1 P1 129.5(5) . .
C2A C1 P1 125.4(4) . .
C5B C1 P1 114.0(6) . .
C2B C1 Fe1 73.0(8) . .
C5A C1 Fe1 68.4(4) . .
C2A C1 Fe1 68.5(4) . .
C5B C1 Fe1 72.0(7) . .
P1 C1 Fe1 125.5(2) . .
C3A C2A C1 106.8(6) . .
C3A C2A Fe1 69.8(4) . .
C1 C2A Fe1 67.8(4) . .
C3A C2A H2A 126.6 . .
C1 C2A H2A 126.6 . .
Fe1 C2A H2A 127.4 . .
C4A C3A C2A 109.2(7) . .
C4A C3A Fe1 69.6(4) . .
C2A C3A Fe1 69.4(4) . .
C4A C3A H3A 125.4 . .
C2A C3A H3A 125.4 . .
Fe1 C3A H3A 127.2 . .
C3A C4A C5A 107.9(6) . .
C3A C4A Fe1 70.3(4) . .
C5A C4A Fe1 67.6(4) . .
C3A C4A H4A 126.1 . .
C5A C4A H4A 126.1 . .
Fe1 C4A H4A 127.6 . .
C1 C5A C4A 111.0(6) . .
C1 C5A Fe1 71.1(4) . .
C4A C5A Fe1 70.8(4) . .
C1 C5A H5A 124.5 . .
C4A C5A H5A 124.5 . .
Fe1 C5A H5A 125.2 . .
C3B C4B C5B 110.2(11) . .
C3B C4B Fe1 69.0(8) . .
C5B C4B Fe1 71.9(8) . .
C3B C4B H4B 124.9 . .
C5B C4B H4B 124.9 . .
Fe1 C4B H4B 125.8 . .
C4B C5B C1 100.1(10) . .
C4B C5B Fe1 68.7(8) . .
C1 C5B Fe1 63.7(6) . .
C4B C5B H5B 130.0 . .
C1 C5B H5B 130.0 . .
Fe1 C5B H5B 128.9 . .
C4B C3B C2B 108.4(12) . .
C4B C3B Fe1 72.1(9) . .
C2B C3B Fe1 69.0(8) . .
C4B C3B H3B 125.8 . .
C2B C3B H3B 125.8 . .
Fe1 C3B H3B 124.7 . .
C1 C2B C3B 110.6(11) . .
C1 C2B Fe1 71.1(8) . .
C3B C2B Fe1 70.5(8) . .
C1 C2B H2B 124.7 . .
C3B C2B H2B 124.7 . .
Fe1 C2B H2B 125.2 . .
C10A C6 C7B 120.3(9) . .
C10A C6 C7A 110.1(9) . .
C7B C6 C10B 107.6(9) . .
C7A C6 C10B 96.7(8) . .
C10A C6 Fe1 71.6(6) . .
C7B C6 Fe1 68.1(6) . .
C7A C6 Fe1 71.3(6) . .
C10B C6 Fe1 68.5(6) . .
C10A C6 H6 124.9 . .
C7B C6 H6 113.9 . .
C7A C6 H6 124.9 . .
C10B C6 H6 138.3 . .
Fe1 C6 H6 123.8 . .
C8A C7A C6 108.0(11) . .
C8A C7A Fe1 71.5(7) . .
C6 C7A Fe1 68.0(6) . .
C8A C7A H7A 126.0 . .
C6 C7A H7A 126.0 . .
Fe1 C7A H7A 126.0 . .
C7A C8A C9A 106.9(11) . .
C7A C8A Fe1 70.0(7) . .
C9A C8A Fe1 68.2(7) . .
C7A C8A H8A 126.5 . .
C9A C8A H8A 126.5 . .
Fe1 C8A H8A 126.8 . .
C8A C9A C10A 107.6(12) . .
C8A C9A Fe1 71.8(6) . .
C10A C9A Fe1 69.2(7) . .
C8A C9A H9A 126.2 . .
C10A C9A H9A 126.2 . .
Fe1 C9A H9A 124.4 . .
C6 C10A C9A 107.3(12) . .
C6 C10A Fe1 70.6(7) . .
C9A C10A Fe1 69.5(7) . .
C6 C10A H10A 126.4 . .
C9A C10A H10A 126.4 . .
Fe1 C10A H10A 125.2 . .
C6 C7B C8B 108.8(11) . .
C6 C7B Fe1 71.4(7) . .
C8B C7B Fe1 67.9(8) . .
C6 C7B H7B 125.6 . .
C8B C7B H7B 125.6 . .
Fe1 C7B H7B 126.7 . .
C9B C8B C7B 109.5(12) . .
C9B C8B Fe1 72.2(8) . .
C7B C8B Fe1 70.1(8) . .
C9B C8B H8B 125.2 . .
C7B C8B H8B 125.2 . .
Fe1 C8B H8B 124.0 . .
C8B C9B C10B 108.0(13) . .
C8B C9B Fe1 67.0(8) . .
C10B C9B Fe1 69.0(8) . .
C8B C9B H9B 126.0 . .
C10B C9B H9B 126.0 . .
Fe1 C9B H9B 129.6 . .
C9B C10B C6 105.9(13) . .
C9B C10B Fe1 69.1(8) . .
C6 C10B Fe1 68.9(6) . .
C9B C10B H10B 127.1 . .
C6 C10B H10B 127.1 . .
Fe1 C10B H10B 126.4 . .
C16 C11 C12 118.7(4) . .
C16 C11 P1 118.7(3) . .
C12 C11 P1 122.6(4) . .
C13 C12 C11 120.4(5) . .
C13 C12 H12 119.8 . .
C11 C12 H12 119.8 . .
C14 C13 C12 120.6(5) . .
C14 C13 H13 119.7 . .
C12 C13 H13 119.7 . .
C13 C14 C15 119.6(5) . .
C13 C14 H14 120.2 . .
C15 C14 H14 120.2 . .
C14 C15 C16 119.8(6) . .
C14 C15 H15 120.1 . .
C16 C15 H15 120.1 . .
C11 C16 C15 120.8(5) . .
C11 C16 H16 119.6 . .
C15 C16 H16 119.6 . .
C18 C17 C22 119.8(4) . .
C18 C17 P1 119.7(3) . .
C22 C17 P1 120.4(3) . .
C17 C18 C19 121.3(4) . .
C17 C18 H18 119.4 . .
C19 C18 H18 119.4 . .
C18 C19 C20 117.5(4) . .
C18 C19 C23 120.7(4) . .
C20 C19 C23 121.3(4) . .
O1 C20 C21 118.2(4) . .
O1 C20 C19 119.5(4) . .
C21 C20 C19 122.1(4) . .
C20 C21 C22 118.4(4) . .
C20 C21 C24 120.7(4) . .
C22 C21 C24 120.8(4) . .
C17 C22 C21 120.5(4) . .
C17 C22 H22 119.7 . .
C21 C22 H22 119.7 . .
C19 C23 C29 110.8(3) . .
C19 C23 H23A 109.5 . .
C29 C23 H23A 109.5 . .
C19 C23 H23B 109.5 . .
C29 C23 H23B 109.5 . .
H23A C23 H23B 108.1 . .
C21 C24 C25 111.6(3) . .
C21 C24 H24A 109.3 . .
C25 C24 H24A 109.3 . .
C21 C24 H24B 109.3 . .
C25 C24 H24B 109.3 . .
H24A C24 H24B 108.0 . .
C26 C25 C30 118.4(4) . .
C26 C25 C24 119.4(4) . .
C30 C25 C24 122.1(4) . .
C27 C26 C25 121.1(4) . .
C27 C26 H26 119.5 . .
C25 C26 H26 119.5 . .
C26 C27 C28 119.4(5) . .
C26 C27 H27 120.3 . .
C28 C27 H27 120.3 . .
C29 C28 C27 120.6(4) 2_656 .
C29 C28 H28 119.7 2_656 .
C27 C28 H28 119.7 . .
C28 C29 C30 119.1(4) 2_656 2_656
C28 C29 C23 118.6(4) 2_656 .
C30 C29 C23 122.1(4) 2_656 .
C29 C30 C25 121.3(4) 2_656 .
C29 C30 O2 119.2(4) 2_656 .
C25 C30 O2 119.5(4) . .
O2 C31 C32 108.1(4) . .
O2 C31 H31A 110.1 . .
C32 C31 H31A 110.1 . .
O2 C31 H31B 110.1 . .
C32 C31 H31B 110.1 . .
H31A C31 H31B 108.4 . .
C33B C32 C31 123(3) . .
C33A C32 C31 109.8(9) . .
C33B C32 H32A 106.6 . .
C33A C32 H32A 110.3 . .
C31 C32 H32A 106.6 . .
C33B C32 H32B 106.6 . .
C33A C32 H32B 116.6 . .
C31 C32 H32B 106.6 . .
H32A C32 H32B 106.5 . .
C32 C33B H33D 109.5 . .
C32 C33B H33E 109.5 . .
C32 C33B H33F 109.5 . .
C32 C33A H33A 109.5 . .
C32 C33A H33B 109.5 . .
H33A C33A H33B 109.5 . .
C32 C33A H33C 109.5 . .
H33A C33A H33C 109.5 . .
H33B C33A H33C 109.5 . .
O1 C34 C35 112.4(4) . .
O1 C34 H34A 109.1 . .
C35 C34 H34A 109.1 . .
O1 C34 H34B 109.1 . .
C35 C34 H34B 109.1 . .
H34A C34 H34B 107.9 . .
C34 C35 C36 110.5(5) . .
C34 C35 H35A 109.5 . .
C36 C35 H35A 109.5 . .
C34 C35 H35B 109.5 . .
C36 C35 H35B 109.5 . .
H35A C35 H35B 108.1 . .
C35 C36 H36A 109.5 . .
C35 C36 H36B 109.5 . .
H36A C36 H36B 109.5 . .
C35 C36 H36C 109.5 . .
H36A C36 H36C 109.5 . .
H36B C36 H36C 109.5 . .
C38 C37 C41 107.3(5) . .
C38 C37 Fe2 69.6(3) . .
C41 C37 Fe2 69.1(3) . .
C38 C37 H37 126.3 . .
C41 C37 H37 126.3 . .
Fe2 C37 H37 126.5 . .
C37 C38 C39 107.8(5) . .
C37 C38 Fe2 69.8(3) . .
C39 C38 Fe2 69.3(3) . .
C37 C38 H38 126.1 . .
C39 C38 H38 126.1 . .
Fe2 C38 H38 126.4 . .
C40 C39 C38 108.5(5) . .
C40 C39 Fe2 69.7(3) . .
C38 C39 Fe2 69.9(3) . .
C40 C39 H39 125.8 . .
C38 C39 H39 125.8 . .
Fe2 C39 H39 126.3 . .
C41 C40 C39 108.0(6) . .
C41 C40 Fe2 69.9(3) . .
C39 C40 Fe2 69.8(3) . .
C41 C40 H40 126.0 . .
C39 C40 H40 126.0 . .
Fe2 C40 H40 126.0 . .
C40 C41 C37 108.4(5) . .
C40 C41 Fe2 69.7(3) . .
C37 C41 Fe2 69.8(3) . .
C40 C41 H41 125.8 . .
C37 C41 H41 125.8 . .
Fe2 C41 H41 126.2 . .
C46 C42 C43 107.5(4) . .
C46 C42 P2 124.0(3) . .
C43 C42 P2 128.5(3) . .
C46 C42 Fe2 69.7(3) . .
C43 C42 Fe2 69.7(3) . .
P2 C42 Fe2 124.6(2) . .
C44 C43 C42 107.9(4) . .
C44 C43 Fe2 70.1(3) . .
C42 C43 Fe2 68.8(2) . .
C44 C43 H43 126.0 . .
C42 C43 H43 126.0 . .
Fe2 C43 H43 126.6 . .
C45 C44 C43 108.2(4) . .
C45 C44 Fe2 69.8(3) . .
C43 C44 Fe2 69.2(2) . .
C45 C44 H44 125.9 . .
C43 C44 H44 125.9 . .
Fe2 C44 H44 126.7 . .
C44 C45 C46 108.5(4) . .
C44 C45 Fe2 69.8(3) . .
C46 C45 Fe2 68.9(3) . .
C44 C45 H45 125.7 . .
C46 C45 H45 125.7 . .
Fe2 C45 H45 127.2 . .
C45 C46 C42 107.9(4) . .
C45 C46 Fe2 70.2(3) . .
C42 C46 Fe2 69.2(3) . .
C45 C46 H46 126.0 . .
C42 C46 H46 126.0 . .
Fe2 C46 H46 126.1 . .
C52 C47 C48 118.3(5) . .
C52 C47 P2 122.4(4) . .
C48 C47 P2 119.1(4) . .
C49 C48 C47 121.2(5) . .
C49 C48 H48 119.4 . .
C47 C48 H48 119.4 . .
C50 C49 C48 119.8(5) . .
C50 C49 H49 120.1 . .
C48 C49 H49 120.1 . .
C49 C50 C51 120.2(6) . .
C49 C50 H50 119.9 . .
C51 C50 H50 119.9 . .
C50 C51 C52 119.8(5) . .
C50 C51 H51 120.1 . .
C52 C51 H51 120.1 . .
C47 C52 C51 120.7(5) . .
C47 C52 H52 119.7 . .
C51 C52 H52 119.7 . .
C54 C53 C58 119.2(4) . .
C54 C53 P2 121.4(3) . .
C58 C53 P2 119.4(3) . .
C53 C54 C55 121.5(4) . .
C53 C54 H54 119.2 . .
C55 C54 H54 119.2 . .
C54 C55 C56 117.5(4) . .
C54 C55 C66 122.2(4) . .
C56 C55 C66 120.3(4) . .
O3 C56 C57 120.1(4) . .
O3 C56 C55 117.1(4) . .
C57 C56 C55 122.5(4) . .
C56 C57 C58 117.8(4) . .
C56 C57 C59 121.9(4) . .
C58 C57 C59 120.2(4) . .
C57 C58 C53 120.7(4) . .
C57 C58 H58 119.6 . .
C53 C58 H58 119.6 . .
C60 C59 C57 110.6(3) . .
C60 C59 H59A 109.5 . .
C57 C59 H59A 109.5 . .
C60 C59 H59B 109.5 . .
C57 C59 H59B 109.5 . .
H59A C59 H59B 108.1 . .
C61 C60 C65 118.6(4) . .
C61 C60 C59 118.8(4) . .
C65 C60 C59 122.6(4) . .
C62 C61 C60 120.5(5) . .
C62 C61 H61 119.8 . .
C60 C61 H61 119.8 . .
C63 C62 C61 120.3(5) . .
C63 C62 H62 119.9 . .
C61 C62 H62 119.9 . .
C62 C63 C64 121.0(5) . .
C62 C63 H63 119.5 . .
C64 C63 H63 119.5 . .
C65 C64 C63 118.2(4) . .
C65 C64 C66 121.6(4) . 2_757
C63 C64 C66 120.0(4) . 2_757
O4 C65 C64 119.3(4) . .
O4 C65 C60 119.2(4) . .
C64 C65 C60 121.4(4) . .
C55 C66 C64 110.8(4) . 2_757
C55 C66 H66A 109.5 . .
C64 C66 H66A 109.5 2_757 .
C55 C66 H66B 109.5 . .
C64 C66 H66B 109.5 2_757 .
H66A C66 H66B 108.1 . .
O4 C67 C68 107.8(4) . .
O4 C67 H67A 110.1 . .
C68 C67 H67A 110.1 . .
O4 C67 H67B 110.1 . .
C68 C67 H67B 110.1 . .
H67A C67 H67B 108.5 . .
C69 C68 C67 112.9(5) . .
C69 C68 H68A 109.0 . .
C67 C68 H68A 109.0 . .
C69 C68 H68B 109.0 . .
C67 C68 H68B 109.0 . .
H68A C68 H68B 107.8 . .
C68 C69 H69A 109.5 . .
C68 C69 H69B 109.5 . .
H69A C69 H69B 109.5 . .
C68 C69 H69C 109.5 . .
H69A C69 H69C 109.5 . .
H69B C69 H69C 109.5 . .
O3 C70 C71 114.0(4) . .
O3 C70 H70A 108.8 . .
C71 C70 H70A 108.8 . .
O3 C70 H70B 108.8 . .
C71 C70 H70B 108.8 . .
H70A C70 H70B 107.7 . .
C70 C71 C72 109.9(5) . .
C70 C71 H71A 109.7 . .
C72 C71 H71A 109.7 . .
C70 C71 H71B 109.7 . .
C72 C71 H71B 109.7 . .
H71A C71 H71B 108.2 . .
C71 C72 H72E 109.5 . .
C71 C72 H72F 109.5 . .
H72E C72 H72F 109.5 . .
C71 C72 H72G 109.5 . .
H72E C72 H72G 109.5 . .
H72F C72 H72G 109.5 . .
C20 O1 C34 115.1(4) . .
C30 O2 C31 112.3(3) . .
C56 O3 C70 114.0(4) . .
C65 O4 C67 113.3(3) . .
C1 P1 C17 104.9(2) . .
C1 P1 C11 106.0(2) . .
C17 P1 C11 103.8(2) . .
C1 P1 B1 114.9(2) . .
C17 P1 B1 115.2(2) . .
C11 P1 B1 111.0(2) . .
C42 P2 C53 106.2(2) . .
C42 P2 C47 104.4(2) . .
C53 P2 C47 107.0(2) . .
C42 P2 B2 115.1(2) . .
C53 P2 B2 115.3(2) . .
C47 P2 B2 108.1(2) . .
C8B Fe1 C5A 161.3(4) . .
C8B Fe1 C7B 42.0(5) . .
C5A Fe1 C7B 156.2(4) . .
C8B Fe1 C1 150.2(3) . .
C5A Fe1 C1 40.5(3) . .
C7B Fe1 C1 117.5(3) . .
C8B Fe1 C4A 120.1(4) . .
C5A Fe1 C4A 41.6(3) . .
C7B Fe1 C4A 155.8(5) . .
C1 Fe1 C4A 69.8(3) . .
C8B Fe1 C2A 110.4(4) . .
C5A Fe1 C2A 69.8(3) . .
C7B Fe1 C2A 99.9(4) . .
C1 Fe1 C2A 43.7(3) . .
C4A Fe1 C2A 68.8(3) . .
C8B Fe1 C10B 70.3(6) . .
C5A Fe1 C10B 114.6(5) . .
C7B Fe1 C10B 70.3(7) . .
C1 Fe1 C10B 130.0(4) . .
C4A Fe1 C10B 124.5(5) . .
C2A Fe1 C10B 165.1(4) . .
C8B Fe1 C9B 40.8(4) . .
C5A Fe1 C9B 130.6(5) . .
C7B Fe1 C9B 69.6(5) . .
C1 Fe1 C9B 168.8(4) . .
C4A Fe1 C9B 107.5(5) . .
C2A Fe1 C9B 146.5(4) . .
C10B Fe1 C9B 41.8(4) . .
C8B Fe1 C3A 98.5(4) . .
C5A Fe1 C3A 69.0(3) . .
C7B Fe1 C3A 117.8(5) . .
C1 Fe1 C3A 70.8(3) . .
C4A Fe1 C3A 40.1(3) . .
C2A Fe1 C3A 40.8(3) . .
C10B Fe1 C3A 153.7(4) . .
C9B Fe1 C3A 114.7(4) . .
C8B Fe1 C6 69.8(4) . .
C5A Fe1 C6 126.8(3) . .
C7B Fe1 C6 40.5(5) . .
C1 Fe1 C6 109.1(2) . .
C4A Fe1 C6 162.9(2) . .
C2A Fe1 C6 123.0(3) . .
C10B Fe1 C6 42.5(4) . .
C9B Fe1 C6 70.0(4) . .
C3A Fe1 C6 156.8(2) . .
C8B Fe1 C2B 121.2(6) . .
C5A Fe1 C2B 57.6(5) . .
C7B Fe1 C2B 111.8(5) . .
C1 Fe1 C2B 35.9(5) . .
C4A Fe1 C2B 59.2(5) . .
C2A Fe1 C2B 12.3(4) . .
C10B Fe1 C2B 165.8(6) . .
C9B Fe1 C2B 152.4(6) . .
C3A Fe1 C2B 38.8(6) . .
C6 Fe1 C2B 130.1(5) . .
C8B Fe1 C10A 78.3(5) . .
C5A Fe1 C10A 109.2(5) . .
C7B Fe1 C10A 71.5(6) . .
C1 Fe1 C10A 120.0(4) . .
C4A Fe1 C10A 126.9(5) . .
C2A Fe1 C10A 156.5(4) . .
C10B Fe1 C10A 10.4(5) . .
C9B Fe1 C10A 52.2(5) . .
C3A Fe1 C10A 162.3(4) . .
C6 Fe1 C10A 37.9(4) . .
C2B Fe1 C10A 155.4(6) . .
C42 Fe2 C46 41.18(17) . .
C42 Fe2 C43 41.57(18) . .
C46 Fe2 C43 69.27(19) . .
C42 Fe2 C40 166.2(2) . .
C46 Fe2 C40 127.0(2) . .
C43 Fe2 C40 150.2(2) . .
C42 Fe2 C39 129.0(2) . .
C46 Fe2 C39 108.1(2) . .
C43 Fe2 C39 168.1(2) . .
C40 Fe2 C39 40.6(2) . .
C42 Fe2 C41 152.7(2) . .
C46 Fe2 C41 164.4(3) . .
C43 Fe2 C41 117.6(2) . .
C40 Fe2 C41 40.4(3) . .
C39 Fe2 C41 68.1(2) . .
C42 Fe2 C38 109.1(2) . .
C46 Fe2 C38 119.2(2) . .
C43 Fe2 C38 129.5(2) . .
C40 Fe2 C38 68.6(2) . .
C39 Fe2 C38 40.8(2) . .
C41 Fe2 C38 68.5(2) . .
C42 Fe2 C37 119.1(2) . .
C46 Fe2 C37 153.2(2) . .
C43 Fe2 C37 108.4(2) . .
C40 Fe2 C37 68.7(3) . .
C39 Fe2 C37 68.4(2) . .
C41 Fe2 C37 41.1(3) . .
C38 Fe2 C37 40.6(2) . .
C42 Fe2 C44 69.2(2) . .
C46 Fe2 C44 68.8(2) . .
C43 Fe2 C44 40.66(19) . .
C40 Fe2 C44 116.2(2) . .
C39 Fe2 C44 150.3(2) . .
C41 Fe2 C44 106.5(2) . .
C38 Fe2 C44 166.7(2) . .
C37 Fe2 C44 127.7(2) . .
C42 Fe2 C45 68.92(19) . .
C46 Fe2 C45 40.86(19) . .
C43 Fe2 C45 68.42(19) . .
C40 Fe2 C45 106.4(2) . .
C39 Fe2 C45 117.7(2) . .
C41 Fe2 C45 126.2(2) . .
C38 Fe2 C45 152.4(2) . .
C37 Fe2 C45 165.0(2) . .
C44 Fe2 C45 40.46(19) . .
P1 B1 H1A 109.5 . .
P1 B1 H1B 109.5 . .
H1A B1 H1B 109.5 . .
P1 B1 H1C 109.5 . .
H1A B1 H1C 109.5 . .
H1B B1 H1C 109.5 . .
P2 B2 H2C 109.5 . .
P2 B2 H2D 109.5 . .
H2C B2 H2D 109.5 . .
P2 B2 H2E 109.5 . .
H2C B2 H2E 109.5 . .
H2D B2 H2E 109.5 . .
P2 B2 H2F 109.5 . .
H2C B2 H2F 141.1 . .
H2D B2 H2F 56.3 . .
H2E B2 H2F 56.3 . .
P2 B2 H2G 109.5 . .
H2C B2 H2G 56.3 . .
H2D B2 H2G 141.1 . .
H2E B2 H2G 56.3 . .
H2F B2 H2G 109.5 . .
P2 B2 H2H 109.5 . .
H2C B2 H2H 56.3 . .
H2D B2 H2H 56.3 . .
H2E B2 H2H 141.1 . .
H2F B2 H2H 109.5 . .
H2G B2 H2H 109.5 . .

loop_
_geom_bond_atom_site_label_1
_geom_bond_atom_site_label_2
_geom_bond_distance
_geom_bond_site_symmetry_2
C80A Cl2A 1.739(14) .
C80A Cl1A 1.810(12) .
C80A H80A 0.9900 .
C80A H80B 0.9900 .
C80B Cl2B 1.80(2) .
C80B Cl1B 1.91(2) .
C80B H80C 0.9900 .
C80B H80D 0.9900 .
C1 C2B 1.255(19) .
C1 C5A 1.388(9) .
C1 C2A 1.511(10) .
C1 C5B 1.576(17) .
C1 P1 1.799(5) .
C1 Fe1 2.023(5) .
C2A C3A 1.420(10) .
C2A Fe1 2.034(9) .
C2A H2A 0.9500 .
C3A C4A 1.396(9) .
C3A Fe1 2.039(7) .
C3A H3A 0.9500 .
C4A C5A 1.427(10) .
C4A Fe1 2.031(7) .
C4A H4A 0.9500 .
C5A Fe1 1.989(9) .
C5A H5A 0.9500 .
C4B C3B 1.389(18) .
C4B C5B 1.430(19) .
C4B Fe1 2.104(14) .
C4B H4B 0.9500 .
C5B Fe1 2.147(18) .
C5B H5B 0.9500 .
C3B C2B 1.421(18) .
C3B Fe1 2.065(14) .
C3B H3B 0.9500 .
C2B Fe1 2.044(17) .
C2B H2B 0.9500 .
C6 C10A 1.330(16) .
C6 C7B 1.400(18) .
C6 C7A 1.435(16) .
C6 C10B 1.480(16) .
C6 Fe1 2.042(4) .
C6 H6 0.9500 .
C7A C8A 1.382(15) .
C7A Fe1 2.086(14) .
C7A H7A 0.9500 .
C8A C9A 1.425(16) .
C8A Fe1 2.105(12) .
C8A H8A 0.9500 .
C9A C10A 1.451(15) .
C9A Fe1 2.058(12) .
C9A H9A 0.9500 .
C10A Fe1 2.054(15) .
C10A H10A 0.9500 .
C7B C8B 1.423(17) .
C7B Fe1 2.000(15) .
C7B H7B 0.9500 .
C8B C9B 1.397(17) .
C8B Fe1 1.971(14) .
C8B H8B 0.9500 .
C9B C10B 1.455(17) .
C9B Fe1 2.039(13) .
C9B H9B 0.9500 .
C10B Fe1 2.037(16) .
C10B H10B 0.9500 .
C11 C16 1.372(7) .
C11 C12 1.387(6) .
C11 P1 1.831(4) .
C12 C13 1.380(7) .
C12 H12 0.9500 .
C13 C14 1.364(8) .
C13 H13 0.9500 .
C14 C15 1.383(8) .
C14 H14 0.9500 .
C15 C16 1.386(8) .
C15 H15 0.9500 .
C16 H16 0.9500 .
C17 C18 1.388(6) .
C17 C22 1.394(5) .
C17 P1 1.818(4) .
C18 C19 1.394(6) .
C18 H18 0.9500 .
C19 C20 1.408(6) .
C19 C23 1.514(6) .
C20 O1 1.379(5) .
C20 C21 1.392(6) .
C21 C22 1.395(6) .
C21 C24 1.510(5) .
C22 H22 0.9500 .
C23 C29 1.527(6) .
C23 H23A 0.9900 .
C23 H23B 0.9900 .
C24 C25 1.521(6) .
C24 H24A 0.9900 .
C24 H24B 0.9900 .
C25 C26 1.386(7) .
C25 C30 1.394(6) .
C26 C27 1.385(7) .
C26 H26 0.9500 .
C27 C28 1.389(7) .
C27 H27 0.9500 .
C28 C29 1.381(7) 2_656
C28 H28 0.9500 .
C29 C28 1.381(7) 2_656
C29 C30 1.387(6) 2_656
C30 C29 1.387(6) 2_656
C30 O2 1.396(5) .
C31 O2 1.448(5) .
C31 C32 1.520(8) .
C31 H31A 0.9900 .
C31 H31B 0.9900 .
C32 C33B 1.485(18) .
C32 C33A 1.487(11) .
C32 H32A 0.9900 .
C32 H32B 0.9900 .
C33B H33D 0.9800 .
C33B H33E 0.9800 .
C33B H33F 0.9800 .
C33A H33A 0.9800 .
C33A H33B 0.9800 .
C33A H33C 0.9800 .
C34 O1 1.448(7) .
C34 C35 1.470(8) .
C34 H34A 0.9900 .
C34 H34B 0.9900 .
C35 C36 1.546(9) .
C35 H35A 0.9900 .
C35 H35B 0.9900 .
C36 H36A 0.9800 .
C36 H36B 0.9800 .
C36 H36C 0.9800 .
C37 C38 1.421(8) .
C37 C41 1.434(9) .
C37 Fe2 2.049(5) .
C37 H37 0.9500 .
C38 C39 1.424(7) .
C38 Fe2 2.047(4) .
C38 H38 0.9500 .
C39 C40 1.413(7) .
C39 Fe2 2.039(5) .
C39 H39 0.9500 .
C40 C41 1.408(9) .
C40 Fe2 2.038(5) .
C40 H40 0.9500 .
C41 Fe2 2.039(6) .
C41 H41 0.9500 .
C42 C46 1.427(6) .
C42 C43 1.442(6) .
C42 P2 1.797(5) .
C42 Fe2 2.025(5) .
C43 C44 1.420(7) .
C43 Fe2 2.038(4) .
C43 H43 0.9500 .
C44 C45 1.418(7) .
C44 Fe2 2.050(4) .
C44 H44 0.9500 .
C45 C46 1.425(7) .
C45 Fe2 2.050(5) .
C45 H45 0.9500 .
C46 Fe2 2.032(5) .
C46 H46 0.9500 .
C47 C52 1.381(7) .
C47 C48 1.398(6) .
C47 P2 1.821(5) .
C48 C49 1.379(7) .
C48 H48 0.9500 .
C49 C50 1.375(8) .
C49 H49 0.9500 .
C50 C51 1.379(9) .
C50 H50 0.9500 .
C51 C52 1.398(8) .
C51 H51 0.9500 .
C52 H52 0.9500 .
C53 C54 1.389(6) .
C53 C58 1.401(6) .
C53 P2 1.808(4) .
C54 C55 1.393(6) .
C54 H54 0.9500 .
C55 C56 1.398(6) .
C55 C66 1.511(6) .
C56 O3 1.380(5) .
C56 C57 1.393(6) .
C57 C58 1.399(6) .
C57 C59 1.527(6) .
C58 H58 0.9500 .
C59 C60 1.526(6) .
C59 H59A 0.9900 .
C59 H59B 0.9900 .
C60 C61 1.391(7) .
C60 C65 1.400(6) .
C61 C62 1.386(7) .
C61 H61 0.9500 .
C62 C63 1.378(7) .
C62 H62 0.9500 .
C63 C64 1.395(7) .
C63 H63 0.9500 .
C64 C65 1.395(6) .
C64 C66 1.520(6) 2_757
C65 O4 1.386(6) .
C66 C64 1.520(6) 2_757
C66 H66A 0.9900 .
C66 H66B 0.9900 .
C67 O4 1.442(5) .
C67 C68 1.521(8) .
C67 H67A 0.9900 .
C67 H67B 0.9900 .
C68 C69 1.488(9) .
C68 H68A 0.9900 .
C68 H68B 0.9900 .
C69 H69A 0.9800 .
C69 H69B 0.9800 .
C69 H69C 0.9800 .
C70 O3 1.454(7) .
C70 C71 1.471(8) .
C70 H70A 0.9900 .
C70 H70B 0.9900 .
C71 C72 1.527(9) .
C71 H71A 0.9900 .
C71 H71B 0.9900 .
C72 H72E 0.9800 .
C72 H72F 0.9800 .
C72 H72G 0.9800 .
P1 B1 1.914(5) .
P2 B2 1.910(5) .
B1 H1A 0.9800 .
B1 H1B 0.9800 .
B1 H1C 0.9800 .
B2 H2C 0.9800 .
B2 H2D 0.9800 .
B2 H2E 0.9800 .
B2 H2F 0.9800 .
B2 H2G 0.9800 .
B2 H2H 0.9800 .
